data_7015367
loop_
_publ_author_name
'Westrup, K\'atia C M'
'Greg\'orio, Thaiane'
'Stinghen, Danilo'
'Reis, Dayane M.'
'Hitchcock, Peter B.'
'Ribeiro, Ronny R.'
'Barison, Andersson'
'Back, Davi F.'
'de S\'a, Eduardo L'
'Nunes, Giovana G.'
'Soares, Ja\'isa F'

_publ_section_title
;
 Non-oxo vanadium(IV) alkoxide chemistry: solid state structures,
 aggregation equilibria and thermochromic behaviour in solution.
;
_journal_issue 13
_journal_name_full 'Dalton transactions (Cambridge, England : 2003)'
_journal_page_first 3198
_journal_page_last 3210
_journal_paper_doi 10.1039/c0dt01547d
_journal_volume 40
_journal_year 2011
_chemical_compound_source 'synthesis as described'
_chemical_formula_moiety 'C24 H56 O8 V2'
_chemical_formula_sum 'C24 H56 O8 V2'
_chemical_formula_weight 574.57
_chemical_name_common '[{V(OiPr)4}2]'
_chemical_name_systematic
;
?
;
_space_group_IT_number 2
_symmetry_cell_setting triclinic
_symmetry_Int_Tables_number 2
_symmetry_space_group_name_Hall '-P 1'
_symmetry_space_group_name_H-M 'P -1'
_atom_sites_solution_hydrogens geom
_atom_sites_solution_primary direct
_atom_sites_solution_secondary difmap
_audit_conform_dict_location ftp://ftp.iucr.org/pub/cif_core.dic
_audit_conform_dict_name cif_core.dic
_audit_conform_dict_version 2.2
_audit_creation_date 2002-08-07T09:56:57-00:00
_audit_creation_method 'WinGX routine CIF_UPDATE'
_cell_angle_alpha 109.241(1)
_cell_angle_beta 103.787(1)
_cell_angle_gamma 98.491(1)
_cell_formula_units_Z 1
_cell_length_a 9.6279(2)
_cell_length_b 9.5840(2)
_cell_length_c 9.9532(2)
_cell_measurement_reflns_used 4927
_cell_measurement_temperature 173(2)
_cell_measurement_theta_max 25.028
_cell_measurement_theta_min 3.705
_cell_measurement_wavelength 0.71073
_cell_volume 816.11(3)
_computing_cell_refinement 'HKL Scalepack (Otwinowski & Minor 1997)'
_computing_data_collection 'Collect (Nonius BV, 1997-2000)'
_computing_data_reduction 'HKL Denzo and Scalepack (Otwinowski & Minor 1997)'
_computing_molecular_graphics 'Ortep-3 for Windows (Farrugia, 1997)'
_computing_publication_material 'WinGX publication routines (Farrugia, 1999)'
_computing_structure_refinement 'SHELXL-97 (Sheldrick, 1997)'
_computing_structure_solution 'SHELXS-97 (Sheldrick, 1997)'
_diffrn_ambient_temperature 173(2)
_diffrn_measured_fraction_theta_full 0.982
_diffrn_measured_fraction_theta_max 0.982
_diffrn_measurement_device '95mm CCD camera on \k-goniostat'
_diffrn_measurement_device_type KappaCCD
_diffrn_measurement_method CCD
_diffrn_radiation_monochromator graphite
_diffrn_radiation_probe x-ray
_diffrn_radiation_type MoK\a
_diffrn_radiation_wavelength 0.71073
_diffrn_reflns_av_R_equivalents 0.0349
_diffrn_reflns_av_unetI/netI 0.0329
_diffrn_reflns_limit_h_max 11
_diffrn_reflns_limit_h_min -11
_diffrn_reflns_limit_k_max 10
_diffrn_reflns_limit_k_min -11
_diffrn_reflns_limit_l_max 11
_diffrn_reflns_limit_l_min -11
_diffrn_reflns_number 8777
_diffrn_reflns_theta_full 25.04
_diffrn_reflns_theta_max 25.04
_diffrn_reflns_theta_min 3.73
_exptl_absorpt_coefficient_mu 0.609
_exptl_absorpt_correction_T_max 0.8959
_exptl_absorpt_correction_T_min 0.8192
_exptl_absorpt_correction_type multi-scan
_exptl_absorpt_process_details
;
[c.f. r.h. blessing, acta cryst. (1995), a51, 33-38]
;
_exptl_crystal_colour yellow/green
_exptl_crystal_density_diffrn 1.169
_exptl_crystal_density_method 'not measured'
_exptl_crystal_description prism
_exptl_crystal_F_000 310
_exptl_crystal_size_max 0.3
_exptl_crystal_size_mid 0.2
_exptl_crystal_size_min 0.15
_refine_diff_density_max 0.287
_refine_diff_density_min -0.248
_refine_diff_density_rms 0.042
_refine_ls_extinction_method none
_refine_ls_goodness_of_fit_ref 1.044
_refine_ls_hydrogen_treatment riding
_refine_ls_matrix_type full
_refine_ls_number_parameters 154
_refine_ls_number_reflns 2840
_refine_ls_number_restraints 0
_refine_ls_restrained_S_all 1.044
_refine_ls_R_factor_all 0.0337
_refine_ls_R_factor_gt 0.0295
_refine_ls_shift/su_max 0.001
_refine_ls_shift/su_mean 0
_refine_ls_structure_factor_coef Fsqd
_refine_ls_weighting_details 'calc w=1/[\s^2^(Fo^2^)+(0.0224P)^2^+0.4771P] where P=(Fo^2^+2Fc^2^)/3'
_refine_ls_weighting_scheme calc
_refine_ls_wR_factor_gt 0.0698
_refine_ls_wR_factor_ref 0.072
_reflns_number_gt 2591
_reflns_number_total 2840
_reflns_threshold_expression >2sigma(I)
_cod_data_source_file c0dt01547d.txt
_cod_data_source_block aug802
_cod_original_sg_symbol_H-M P-1
_cod_database_code 7015367

loop_
_symmetry_equiv_pos_as_xyz
'x, y, z'
'-x, -y, -z'

loop_
_atom_site_label
_atom_site_type_symbol
_atom_site_fract_x
_atom_site_fract_y
_atom_site_fract_z
_atom_site_U_iso_or_equiv
_atom_site_adp_type
_atom_site_occupancy
_atom_site_symmetry_multiplicity
_atom_site_calc_flag
_atom_site_refinement_flags
_atom_site_disorder_assembly
_atom_site_disorder_group
V V 0.36865(3) 0.41185(3) 0.34733(3) 0.02054(10) Uani 1 1 d . . .
O1 O 0.57617(12) 0.44428(12) 0.42354(12) 0.0210(2) Uani 1 1 d . . .
O2 O 0.35477(12) 0.29707(13) 0.15620(13) 0.0259(3) Uani 1 1 d . . .
O3 O 0.25919(14) 0.26485(14) 0.37543(14) 0.0324(3) Uani 1 1 d . . .
O4 O 0.28798(15) 0.55301(15) 0.30545(14) 0.0349(3) Uani 1 1 d . . .
C1 C 0.67160(19) 0.3504(2) 0.3689(2) 0.0270(4) Uani 1 1 d . . .
H1 H 0.7702 0.3895 0.4474 0.032 Uiso 1 1 calc R . .
C2 C 0.6127(2) 0.1873(2) 0.3486(2) 0.0360(5) Uani 1 1 d . . .
H2A H 0.6001 0.1843 0.4425 0.054 Uiso 1 1 calc R . .
H2B H 0.6825 0.1272 0.3201 0.054 Uiso 1 1 calc R . .
H2C H 0.5173 0.1445 0.2698 0.054 Uiso 1 1 calc R . .
C3 C 0.6945(2) 0.3631(2) 0.2269(2) 0.0364(5) Uani 1 1 d . . .
H3A H 0.7333 0.4704 0.2453 0.055 Uiso 1 1 calc R . .
H3B H 0.6 0.3226 0.1467 0.055 Uiso 1 1 calc R . .
H3C H 0.7649 0.3044 0.1974 0.055 Uiso 1 1 calc R . .
C4 C 0.22299(19) 0.1982(2) 0.0423(2) 0.0327(4) Uani 1 1 d . . .
H4 H 0.1355 0.2323 0.0665 0.039 Uiso 1 1 calc R . .
C5 C 0.2129(3) 0.0371(2) 0.0370(2) 0.0495(6) Uani 1 1 d . . .
H5A H 0.2101 0.0346 0.134 0.074 Uiso 1 1 calc R . .
H5B H 0.2991 0.0038 0.0146 0.074 Uiso 1 1 calc R . .
H5C H 0.1228 -0.0313 -0.0411 0.074 Uiso 1 1 calc R . .
C6 C 0.2265(3) 0.2058(3) -0.1070(2) 0.0478(6) Uani 1 1 d . . .
H6A H 0.2323 0.3106 -0.1014 0.072 Uiso 1 1 calc R . .
H6B H 0.1365 0.1379 -0.1855 0.072 Uiso 1 1 calc R . .
H6C H 0.3128 0.1738 -0.1305 0.072 Uiso 1 1 calc R . .
C7 C 0.1994(2) 0.2423(2) 0.4861(2) 0.0294(4) Uani 1 1 d . . .
H7 H 0.2636 0.3163 0.5871 0.035 Uiso 1 1 calc R . .
C8 C 0.1986(3) 0.0816(2) 0.4770(3) 0.0451(5) Uani 1 1 d . . .
H8A H 0.2997 0.069 0.4954 0.068 Uiso 1 1 calc R . .
H8B H 0.1377 0.009 0.3773 0.068 Uiso 1 1 calc R . .
H8C H 0.1577 0.0627 0.5525 0.068 Uiso 1 1 calc R . .
C9 C 0.0461(2) 0.2686(3) 0.4592(3) 0.0526(6) Uani 1 1 d . . .
H9A H 0.0511 0.3738 0.4666 0.079 Uiso 1 1 calc R . .
H9B H 0.0041 0.2509 0.5344 0.079 Uiso 1 1 calc R . .
H9C H -0.0163 0.1981 0.3592 0.079 Uiso 1 1 calc R . .
C10 C 0.2677(2) 0.6031(2) 0.1835(2) 0.0408(5) Uani 1 1 d . . .
H10 H 0.2537 0.5147 0.0891 0.049 Uiso 1 1 calc R . .
C11 C 0.4005(3) 0.7230(5) 0.2108(4) 0.0986(13) Uani 1 1 d . . .
H11A H 0.4871 0.6801 0.2172 0.148 Uiso 1 1 calc R . .
H11B H 0.4164 0.8084 0.3049 0.148 Uiso 1 1 calc R . .
H11C H 0.3855 0.7591 0.1284 0.148 Uiso 1 1 calc R . .
C12 C 0.1313(3) 0.6622(3) 0.1708(3) 0.0710(8) Uani 1 1 d . . .
H12A H 0.0461 0.5802 0.151 0.106 Uiso 1 1 calc R . .
H12B H 0.1153 0.6987 0.0885 0.106 Uiso 1 1 calc R . .
H12C H 0.1432 0.7465 0.2645 0.106 Uiso 1 1 calc R . .

loop_
_atom_site_aniso_label
_atom_site_aniso_U_11
_atom_site_aniso_U_22
_atom_site_aniso_U_33
_atom_site_aniso_U_23
_atom_site_aniso_U_13
_atom_site_aniso_U_12
V 0.02031(16) 0.02174(16) 0.01909(16) 0.00631(12) 0.00638(11) 0.00665(11)
O1 0.0215(6) 0.0213(6) 0.0204(6) 0.0045(5) 0.0094(5) 0.0089(5)
O2 0.0245(6) 0.0274(6) 0.0206(6) 0.0036(5) 0.0063(5) 0.0054(5)
O3 0.0349(7) 0.0288(7) 0.0293(7) 0.0057(6) 0.0152(6) -0.0009(5)
O4 0.0465(8) 0.0403(8) 0.0251(7) 0.0142(6) 0.0117(6) 0.0266(6)
C1 0.0240(8) 0.0294(9) 0.0270(9) 0.0050(8) 0.0104(7) 0.0143(7)
C2 0.0431(11) 0.0285(10) 0.0378(11) 0.0084(9) 0.0141(9) 0.0203(9)
C3 0.0362(10) 0.0398(11) 0.0327(10) 0.0054(9) 0.0197(9) 0.0123(9)
C4 0.0247(9) 0.0370(11) 0.0245(9) 0.0008(8) 0.0043(8) 0.0038(8)
C5 0.0583(14) 0.0322(11) 0.0378(12) -0.0023(9) 0.0095(11) -0.0026(10)
C6 0.0514(13) 0.0550(14) 0.0232(10) 0.0046(10) 0.0044(9) 0.0087(11)
C7 0.0310(9) 0.0281(9) 0.0282(10) 0.0086(8) 0.0134(8) 0.0025(8)
C8 0.0560(13) 0.0334(11) 0.0452(13) 0.0163(10) 0.0153(11) 0.0060(10)
C9 0.0348(11) 0.0457(13) 0.0775(17) 0.0168(12) 0.0270(12) 0.0098(10)
C10 0.0593(13) 0.0429(12) 0.0242(10) 0.0149(9) 0.0083(9) 0.0264(10)
C11 0.0692(19) 0.164(4) 0.085(2) 0.091(3) 0.0174(17) 0.002(2)
C12 0.0717(18) 0.0764(19) 0.0736(19) 0.0419(16) 0.0059(14) 0.0396(15)

loop_
_atom_type_symbol
_atom_type_description
_atom_type_scat_dispersion_real
_atom_type_scat_dispersion_imag
_atom_type_scat_source
C C 0.0033 0.0016 'International Tables Vol C Tables 4.2.6.8 and 6.1.1.4'
H H 0 0 'International Tables Vol C Tables 4.2.6.8 and 6.1.1.4'
O O 0.0106 0.006 'International Tables Vol C Tables 4.2.6.8 and 6.1.1.4'
V V 0.3005 0.5294 'International Tables Vol C Tables 4.2.6.8 and 6.1.1.4'

loop_
_geom_angle_atom_site_label_1
_geom_angle_atom_site_label_2
_geom_angle_atom_site_label_3
_geom_angle
_geom_angle_site_symmetry_1
_geom_angle_site_symmetry_3
_geom_angle_publ_flag
O4 V O3 119.13(6) . . ?
O4 V O2 96.41(6) . . ?
O3 V O2 95.19(6) . . ?
O4 V O1 121.73(6) . . ?
O3 V O1 116.25(6) . . ?
O2 V O1 95.34(5) . . ?
O4 V O1 86.93(5) . 2_666 ?
O3 V O1 91.07(5) . 2_666 ?
O2 V O1 170.32(5) . 2_666 ?
O1 V O1 75.23(5) . 2_666 ?
C1 O1 V 129.15(10) . . ?
C1 O1 V 121.56(9) . 2_666 ?
V O1 V 104.77(5) . 2_666 ?
C4 O2 V 126.01(11) . . ?
C7 O3 V 139.54(11) . . ?
C10 O4 V 134.23(12) . . ?
O1 C1 C2 110.36(14) . . ?
O1 C1 C3 111.64(14) . . ?
C2 C1 C3 112.19(16) . . ?
O2 C4 C5 109.06(15) . . ?
O2 C4 C6 109.21(16) . . ?
C5 C4 C6 110.81(17) . . ?
O3 C7 C9 109.50(16) . . ?
O3 C7 C8 107.62(15) . . ?
C9 C7 C8 111.78(17) . . ?
O4 C10 C11 109.55(18) . . ?
O4 C10 C12 107.70(19) . . ?
C11 C10 C12 111.7(2) . . ?

loop_
_geom_bond_atom_site_label_1
_geom_bond_atom_site_label_2
_geom_bond_distance
_geom_bond_site_symmetry_2
_geom_bond_publ_flag
V O4 1.7706(12) . ?
V O3 1.7707(12) . ?
V O2 1.8175(12) . ?
V O1 1.8981(11) . ?
V O1 2.1256(11) 2_666 ?
O1 C1 1.4522(19) . ?
O1 V 2.1256(11) 2_666 ?
O2 C4 1.430(2) . ?
O3 C7 1.419(2) . ?
O4 C10 1.429(2) . ?
C1 C2 1.510(3) . ?
C1 C3 1.521(3) . ?
C4 C5 1.515(3) . ?
C4 C6 1.520(3) . ?
C7 C9 1.510(3) . ?
C7 C8 1.511(3) . ?
C10 C11 1.491(4) . ?
C10 C12 1.500(3) . ?
